data_7223689
loop_
_publ_author_name
'Range, K.J.'
'Meister, H.'
'Klement, U.'

_publ_section_title
;
 Hochdruckumwandlungen von Cer(III) Orthovanadat(V), Ce V O4
;
_journal_name_full
;
Zeitschrift fuer Naturforschung, Teil B. Anorganische Chemie, Organische 
Chemie (42,1987-)
;
_journal_page_first 598
_journal_page_last 602
_journal_volume 45
_journal_year 1990
_chemical_formula_sum 'Ce O4 V'
_chemical_name_systematic 'Ce (V O4)'
_space_group_IT_number 141
_symmetry_space_group_name_Hall '-I 4bd 2'
_symmetry_space_group_name_H-M 'I 41/a m d :2'
_cell_angle_alpha 90
_cell_angle_beta 90
_cell_angle_gamma 90
_cell_formula_units_Z 4
_cell_length_a 7.383
_cell_length_b 7.383
_cell_length_c 6.485
_cell_volume 353.489
_citation_journal_id_ASTM ZNBSEN
_cod_data_source_file Range_ZNBSEN_1990_1320.cif
_cod_data_source_block Ce1O4V1
_cod_original_cell_volume 353.4888
_cod_original_formula_sum 'Ce1 O4 V1'
_cod_database_code 7223689

loop_
_symmetry_equiv_pos_as_xyz
x,y,z
-y+1/4,x+3/4,z+1/4
-x+1/2,-y,z+1/2
y+1/4,-x+1/4,z+3/4
x,-y,-z
y+1/4,x+3/4,-z+1/4
-x+1/2,y,-z+1/2
-y+1/4,-x+1/4,-z+3/4
-x,-y,-z
y-1/4,-x-3/4,-z-1/4
x-1/2,y,-z-1/2
-y-1/4,x-1/4,-z-3/4
-x,y,z
-y-1/4,-x-3/4,z-1/4
x-1/2,-y,z-1/2
y-1/4,x-1/4,z-3/4
x+1/2,y+1/2,z+1/2
-y+3/4,x+5/4,z+3/4
-x+1,-y+1/2,z+1
y+3/4,-x+3/4,z+5/4
x+1/2,-y+1/2,-z+1/2
y+3/4,x+5/4,-z+3/4
-x+1,y+1/2,-z+1
-y+3/4,-x+3/4,-z+5/4
-x+1/2,-y+1/2,-z+1/2
y+1/4,-x-1/4,-z+1/4
x,y+1/2,-z
-y+1/4,x+1/4,-z-1/4
-x+1/2,y+1/2,z+1/2
-y+1/4,-x-1/4,z+1/4
x,-y+1/2,z
y+1/4,x+1/4,z-1/4

loop_
_atom_site_label
_atom_site_type_symbol
_atom_site_fract_x
_atom_site_fract_y
_atom_site_fract_z
_atom_site_occupancy
_atom_site_U_iso_or_equiv
V1 V+5 0 0.25 0.375 1 0.0
O1 O-2 0 0.4283 0.2066 1 0.0
Ce1 Ce+3 0 0.75 0.125 1 0.0
